data_1572263
loop_
_publ_author_name
'MacKenzie, Ross E.'
'Hajdu, Tom&#xe1;&#x161;'
'Seed, John A.'
'Whitehead, George F. S.'
'Adams, Ralph W.'
'Chilton, Nicholas F.'
'Collison, David'
'McInnes, Eric J. L.'
'Goodwin, Conrad A. P.'

_publ_section_title
;
 &#x3b4;-Bonding modulates the electronic structure of formally divalent
 nd<sup>1</sup> rare earth arene complexes.
;
_journal_issue 37
_journal_name_full 'Chemical science'
_journal_page_first 15160
_journal_page_last 15169
_journal_paper_doi 10.1039/d4sc03005b
_journal_volume 15
_journal_year 2024
_chemical_formula_moiety 'C72 H100 N2 Sm, C4 H10 O'
_chemical_formula_sum 'C76 H110 N2 O Sm'
_chemical_formula_weight 1218.00
_space_group_crystal_system monoclinic
_space_group_IT_number 14
_space_group_name_Hall '-P 2ybc'
_space_group_name_H-M_alt 'P 1 21/c 1'
_atom_sites_solution_hydrogens mixed
_atom_sites_solution_primary dual
_audit_creation_date 2023-09-06
_audit_creation_method
;
Olex2 1.5
(compiled 2023.08.24 svn.re1ec1418 for OlexSys, GUI svn.r6817)
;
_audit_update_record
;
2023-09-15 deposited with the CCDC.	2024-07-30 downloaded from the CCDC.
;
_cell_angle_alpha 90
_cell_angle_beta 96.7280(10)
_cell_angle_gamma 90
_cell_formula_units_Z 4
_cell_length_a 13.35080(10)
_cell_length_b 24.2551(2)
_cell_length_c 21.4353(2)
_cell_measurement_reflns_used 27122
_cell_measurement_temperature 100.00(10)
_cell_measurement_theta_max 79.5610
_cell_measurement_theta_min 2.7550
_cell_volume 6893.48(10)
_computing_cell_refinement 'CrysAlisPro 1.171.42.94a (Rigaku OD, 2023)'
_computing_data_collection 'CrysAlisPro 1.171.42.94a (Rigaku OD, 2023)'
_computing_data_reduction 'CrysAlisPro 1.171.42.94a (Rigaku OD, 2023)'
_computing_molecular_graphics 'Olex2 1.5 (Dolomanov et al., 2009)'
_computing_publication_material 'Olex2 1.5 (Dolomanov et al., 2009)'
_computing_structure_refinement 'SHELXL 2019/3 (Sheldrick, 2015)'
_computing_structure_solution 'SHELXT 2018/2 (Sheldrick, 2018)'
_diffrn_ambient_environment N~2~
_diffrn_ambient_temperature 100.00(10)
_diffrn_detector 'Hybrid Pixel Array Detector'
_diffrn_detector_area_resol_mean 10.0000
_diffrn_detector_type HyPix
_diffrn_measured_fraction_theta_full 0.998
_diffrn_measured_fraction_theta_max 0.968
_diffrn_measurement_details
;
List of Runs (angles in degrees, time in seconds):

  # Type    Start    End  Width  t~exp~   \w     \q     \k     \f   Frames
#--------------------------------------------------------------------------
  1  \w   -114.00 -45.00   0.50    1.05    --  -49.61 -30.00 -74.00  138
  2  \w    -34.00   0.00   0.50    1.05    --  -49.61  30.00  85.00   68
  3  \w     58.00  83.00   0.50    1.05    --   49.61  30.00  85.00   50
  4  \w    -18.00  34.00   0.50    1.05    --   49.61 -30.00 -74.00  104
  5  \w   -116.00 -82.00   0.50    4.19    --  -90.00 -30.00 -74.00   68
  6  \w    105.00 178.00   0.50    4.19    --  111.50  30.00  85.00  146
  7  \w    -25.00  20.00   0.50    1.05    --  -49.61  19.00 120.00   90
  8  \w   -121.00 -96.00   0.50    1.05    --  -49.61-125.00  30.00   50
  9  \w    -20.00  24.00   0.50    1.05    --   49.61 -19.00  90.00   88
 10  \w    -23.00  25.00   0.50    1.05    --   49.61 -19.00 150.00   96
 11  \w    -64.00 -32.00   0.50    4.19    --  -90.00  61.00  30.00   64
 12  \w    -44.00 -19.00   0.50    4.19    --  -90.00  45.00-120.00   50
 13  \w    -44.00 -18.00   0.50    4.19    --  -90.00  61.00 -30.00   52
 14  \w    -51.00 -26.00   0.50    4.19    --  -90.00  45.00  90.00   50
 15  \w    -48.00 -23.00   0.50    4.19    --  -90.00  45.00 -90.00   50
 16  \w     54.00  81.00   0.50    4.19    --  111.50 -77.00-120.00   54
 17  \w     44.00  71.00   0.50    4.19    --  111.50 -61.00-120.00   54
 18  \w     41.00  71.00   0.50    4.19    --  111.50 -61.00 120.00   60
 19  \w     41.00  66.00   0.50    4.19    --  111.50 -61.00   0.00   50
 20  \w     43.00  70.00   0.50    4.19    --  111.50 -61.00-180.00   54
 21  \w     42.00  70.00   0.50    4.19    --  111.50 -61.00 -60.00   56
 22  \w    135.00 160.00   0.50    4.19    --  111.50   0.00-120.00   50
 23  \w     49.00 110.00   0.50    4.19    --  111.50   0.00-120.00  122
 24  \w     48.00 106.00   0.50    4.19    --  111.50 -77.00-180.00  116
 25  \w     43.00  69.00   0.50    4.19    --  111.50 -61.00  60.00   52
 26  \w     71.00 104.00   0.50    4.19    --  111.50 -94.00  90.00   66
 27  \w    102.00 178.00   0.50    4.19    --  111.50  45.00-180.00  152
 28  \w     43.00  69.00   0.50    4.19    --  111.50 -61.00 -90.00   52
 29  \w     41.00  68.00   0.50    4.19    --  111.50 -61.00  30.00   54
 30  \w     47.00 103.00   0.50    4.19    --  111.50 -94.00 150.00  112
 31  \w     55.00  94.00   0.50    4.19    --  111.50 -94.00-180.00   78
 32  \w     48.00  92.00   0.50    4.19    --  111.50 -77.00  30.00   88
 33  \w     42.00  68.00   0.50    4.19    --  111.50 -61.00 -30.00   52
;
_diffrn_measurement_device 'four-circle diffractometer'
_diffrn_measurement_device_type 'XtaLAB Synergy, Dualflex, HyPix'
_diffrn_measurement_method '\w scans'
_diffrn_orient_matrix_type 'CrysAlisPro convention (1999,Acta A55,543-557)'
_diffrn_orient_matrix_UB_11 -0.0725965000
_diffrn_orient_matrix_UB_12 -0.0244129000
_diffrn_orient_matrix_UB_13 0.0435726000
_diffrn_orient_matrix_UB_21 0.0867167000
_diffrn_orient_matrix_UB_22 -0.0023726000
_diffrn_orient_matrix_UB_23 0.0541094000
_diffrn_orient_matrix_UB_31 -0.0267177000
_diffrn_orient_matrix_UB_32 0.0585697000
_diffrn_orient_matrix_UB_33 0.0203066000
_diffrn_radiation_monochromator mirror
_diffrn_radiation_probe x-ray
_diffrn_radiation_type 'Cu K\a'
_diffrn_radiation_wavelength 1.54184
_diffrn_reflns_av_R_equivalents 0.0402
_diffrn_reflns_av_unetI/netI 0.0360
_diffrn_reflns_Laue_measured_fraction_full 0.998
_diffrn_reflns_Laue_measured_fraction_max 0.968
_diffrn_reflns_limit_h_max 16
_diffrn_reflns_limit_h_min -16
_diffrn_reflns_limit_k_max 30
_diffrn_reflns_limit_k_min -25
_diffrn_reflns_limit_l_max 27
_diffrn_reflns_limit_l_min -27
_diffrn_reflns_number 58015
_diffrn_reflns_point_group_measured_fraction_full 0.998
_diffrn_reflns_point_group_measured_fraction_max 0.968
_diffrn_reflns_theta_full 67.684
_diffrn_reflns_theta_max 80.009
_diffrn_reflns_theta_min 2.762
_diffrn_source 'micro-focus sealed X-ray tube'
_diffrn_source_type 'PhotonJet (Cu) X-ray Source'
_exptl_absorpt_coefficient_mu 6.705
_exptl_absorpt_correction_T_max 1.00000
_exptl_absorpt_correction_T_min 0.74120
_exptl_absorpt_correction_type multi-scan
_exptl_absorpt_process_details
;
CrysAlisPro 1.171.42.94a (Rigaku Oxford Diffraction, 2023)
Empirical absorption correction using spherical harmonics,
implemented in SCALE3 ABSPACK scaling algorithm.
;
_exptl_crystal_colour 'clear brown'
_exptl_crystal_colour_lustre clear
_exptl_crystal_colour_primary brown
_exptl_crystal_density_diffrn 1.174
_exptl_crystal_description block
_exptl_crystal_F_000 2600
_exptl_crystal_size_max 0.28
_exptl_crystal_size_mid 0.169
_exptl_crystal_size_min 0.092
_refine_diff_density_max 0.478
_refine_diff_density_min -0.930
_refine_diff_density_rms 0.068
_refine_ls_extinction_method none
_refine_ls_goodness_of_fit_ref 1.083
_refine_ls_hydrogen_treatment mixed
_refine_ls_matrix_type full
_refine_ls_number_parameters 772
_refine_ls_number_reflns 14568
_refine_ls_number_restraints 63
_refine_ls_restrained_S_all 1.087
_refine_ls_R_factor_all 0.0454
_refine_ls_R_factor_gt 0.0376
_refine_ls_shift/su_max 0.001
_refine_ls_shift/su_mean 0.000
_refine_ls_structure_factor_coef Fsqd
_refine_ls_weighting_details 'w=1/[\s^2^(Fo^2^)+(0.0375P)^2^+8.4596P] where P=(Fo^2^+2Fc^2^)/3'
_refine_ls_weighting_scheme calc
_refine_ls_wR_factor_gt 0.0920
_refine_ls_wR_factor_ref 0.0954
_reflns_Friedel_coverage 0.000
_reflns_number_gt 12617
_reflns_number_total 14568
_reflns_threshold_expression 'I > 2\s(I)'
_cod_data_source_file d4sc03005b2.cif
_cod_data_source_block ccapg119
_cod_depositor_comments 'Adding full bibliography for 1572261--1572275.cif.'
_cod_database_code 1572263
_shelx_shelxl_version_number 2019/3
_chemical_oxdiff_usercomment hs
_shelx_space_group_comment
;
The symmetry employed for this shelxl refinement is uniquely defined
by the following loop, which should always be used as a source of
symmetry information in preference to the above space-group names.
They are only intended as comments.
;
_shelx_estimated_absorpt_t_max 0.577
_shelx_estimated_absorpt_t_min 0.255
_olex2_refinement_description
;
1. Fixed Uiso
 At 1.2 times of:
  All C(H) groups, All C(H,H) groups, All N(H) groups
 At 1.5 times of:
  All C(H,H,H) groups
2. Restrained distances
 O1-C76 \\sim O1-C73
 with sigma of 0.02
 O1-C74 \\sim O1-C75
 with sigma of 0.02
 C76-C75 \\sim C74-C73
 with sigma of 0.02
 C72-C70 \\sim C72A-C70 \\sim C71A-C70 \\sim C71-C70
 with sigma of 0.02
3. Uiso/Uaniso restraints and constraints
C72 \\sim C72A \\sim C70 \\sim C71A \\sim C71: within 2A with sigma of 0.04 and
sigma for terminal atoms of 0.08 within 2A
4. Rigid body (RIGU) restrains
 C72A, C72, C70, C71A, C71
 with sigma for 1-2 distances of 0.004 and sigma for 1-3 distances of 0.004
5. Others
 Sof(H70A)=Sof(C72A)=Sof(H72D)=Sof(H72E)=Sof(H72F)=Sof(C71A)=Sof(H71D)=
 Sof(H71E)=Sof(H71F)=1-FVAR(1)
 Sof(H70)=Sof(C71)=Sof(H71A)=Sof(H71B)=Sof(H71C)=Sof(C72)=Sof(H72A)=Sof(H72B)=
 Sof(H72C)=FVAR(1)
6.a Ternary CH refined with riding coordinates:
 C28(H28), C31(H31), C13(H13), C16(H16), C19(H19), C34(H34), C49(H49),
 C52(H52), C55(H55), C64(H64), C67(H67), C70(H70A), C70(H70)
6.b Secondary CH2 refined with riding coordinates:
 C74(H74A,H74B), C75(H75A,H75B)
6.c Me refined with riding coordinates:
 C73(H73A,H73B,H73C), C76(H76A,H76B,H76C)
6.d Aromatic/amide H refined with riding coordinates:
 C3(H3), C4(H4), C5(H5), C9(H9), C11(H11), C24(H24), C26(H26), C39(H39),
 C40(H40), C41(H41), C45(H45), C47(H47), C60(H60), C62(H62)
6.e Idealised Me refined as rotating group:
 C29(H29A,H29B,H29C), C30(H30A,H30B,H30C), C32(H32A,H32B,H32C), C14(H14A,H14B,
 H14C), C15(H15A,H15B,H15C), C17(H17A,H17B,H17C), C18(H18A,H18B,H18C), C20(H20A,
 H20B,H20C), C21(H21A,H21B,H21C), C33(H33A,H33B,H33C), C35(H35A,H35B,H35C),
 C36(H36A,H36B,H36C), C50(H50A,H50B,H50C), C51(H51A,H51B,H51C), C53(H53A,H53B,
 H53C), C54(H54A,H54B,H54C), C56(H56A,H56B,H56C), C57(H57A,H57B,H57C), C65(H65A,
 H65B,H65C), C66(H66A,H66B,H66C), C68(H68A,H68B,H68C), C69(H69A,H69B,H69C),
 C71(H71A,H71B,H71C), C72(H72A,H72B,H72C), C72A(H72D,H72E,H72F), C71A(H71D,H71E,
 H71F)
;
_olex2_submission_special_instructions 'No special instructions were received'
_oxdiff_exptl_absorpt_empirical_details
;
Empirical correction (ABSPACK) includes:
- Absorption correction using spherical harmonics
- Frame scaling
;
_oxdiff_exptl_absorpt_empirical_full_max 1.499
_oxdiff_exptl_absorpt_empirical_full_min 0.561

loop_
_space_group_symop_operation_xyz
'x, y, z'
'-x, y+1/2, -z+1/2'
'-x, -y, -z'
'x, -y-1/2, z-1/2'

loop_
_atom_site_label
_atom_site_type_symbol
_atom_site_fract_x
_atom_site_fract_y
_atom_site_fract_z
_atom_site_U_iso_or_equiv
_atom_site_adp_type
_atom_site_occupancy
_atom_site_site_symmetry_order
_atom_site_calc_flag
_atom_site_refinement_flags_posn
_atom_site_refinement_flags_adp
_atom_site_refinement_flags_occupancy
_atom_site_disorder_assembly
_atom_site_disorder_group
Sm1 Sm 0.73902(2) 0.57915(2) 0.68997(2) 0.02123(5) Uani 1 1 d . . . . .
N1 N 0.65337(18) 0.54189(10) 0.77359(12) 0.0264(5) Uani 1 1 d . . . . .
H1 H 0.688(3) 0.5224(15) 0.8038(17) 0.032 Uiso 1 1 d . U . . .
N2 N 0.85274(18) 0.65513(10) 0.71966(12) 0.0262(5) Uani 1 1 d . . . . .
H2 H 0.828(3) 0.6895(15) 0.7263(16) 0.031 Uiso 1 1 d . U . . .
O1 O 0.3287(2) 0.72212(10) 0.49879(12) 0.0462(6) Uani 1 1 d D . . . .
C73 C 0.2982(3) 0.67439(18) 0.5908(2) 0.0565(10) Uani 1 1 d D . . . .
H73A H 0.266377 0.677696 0.629599 0.085 Uiso 1 1 calc R U . . .
H73B H 0.267326 0.643765 0.565641 0.085 Uiso 1 1 calc R U . . .
H73C H 0.370479 0.667368 0.601265 0.085 Uiso 1 1 calc R U . . .
C74 C 0.2836(4) 0.72606(18) 0.55461(19) 0.0553(10) Uani 1 1 d D . . . .
H74A H 0.210611 0.733479 0.544499 0.066 Uiso 1 1 calc R U . . .
H74B H 0.313943 0.757123 0.580186 0.066 Uiso 1 1 calc R U . . .
C75 C 0.3165(4) 0.77031(19) 0.4615(2) 0.0642(12) Uani 1 1 d D . . . .
H75A H 0.347229 0.802128 0.485503 0.077 Uiso 1 1 calc R U . . .
H75B H 0.243727 0.778044 0.450483 0.077 Uiso 1 1 calc R U . . .
C76 C 0.3652(4) 0.7629(2) 0.4031(2) 0.0646(12) Uani 1 1 d D . . . .
H76A H 0.356294 0.796457 0.377599 0.097 Uiso 1 1 calc R U . . .
H76B H 0.437297 0.755711 0.414132 0.097 Uiso 1 1 calc R U . . .
H76C H 0.333998 0.731675 0.379181 0.097 Uiso 1 1 calc R U . . .
C1 C 0.5544(2) 0.54175(11) 0.78563(14) 0.0247(6) Uani 1 1 d . . . . .
C2 C 0.4820(2) 0.57024(12) 0.74373(14) 0.0253(6) Uani 1 1 d . . . . .
C3 C 0.3803(2) 0.56959(13) 0.75194(16) 0.0314(7) Uani 1 1 d . . . . .
H3 H 0.333025 0.588412 0.722889 0.038 Uiso 1 1 calc R U . . .
C4 C 0.3472(2) 0.54170(14) 0.80218(16) 0.0340(7) Uani 1 1 d . . . . .
H4 H 0.277494 0.540963 0.807403 0.041 Uiso 1 1 calc R U . . .
C5 C 0.4168(2) 0.51499(13) 0.84455(15) 0.0319(7) Uani 1 1 d . . . . .
H5 H 0.394135 0.496365 0.879270 0.038 Uiso 1 1 calc R U . . .
C6 C 0.5196(2) 0.51460(12) 0.83776(14) 0.0257(6) Uani 1 1 d . . . . .
C29 C 0.7183(3) 0.60410(16) 0.9785(2) 0.0495(9) Uani 1 1 d . . . . .
H29A H 0.731577 0.591337 1.022063 0.074 Uiso 1 1 calc R U . . .
H29B H 0.705054 0.643855 0.978017 0.074 Uiso 1 1 calc R U . . .
H29C H 0.777081 0.596501 0.956481 0.074 Uiso 1 1 calc R U . . .
C30 C 0.5372(3) 0.58152(15) 0.9821(2) 0.0460(9) Uani 1 1 d . . . . .
H30A H 0.477903 0.563210 0.960048 0.069 Uiso 1 1 calc R U . . .
H30B H 0.523372 0.620969 0.985980 0.069 Uiso 1 1 calc R U . . .
H30C H 0.552671 0.565401 1.024060 0.069 Uiso 1 1 calc R U . . .
C27 C 0.6145(2) 0.42912(12) 0.87339(14) 0.0289(6) Uani 1 1 d . . . . .
C28 C 0.6261(3) 0.57378(12) 0.94557(15) 0.0327(7) Uani 1 1 d . . . . .
H28 H 0.608571 0.591357 0.903503 0.039 Uiso 1 1 calc R U . . .
C31 C 0.8224(3) 0.39868(14) 1.00652(15) 0.0358(7) Uani 1 1 d . . . . .
H31 H 0.820371 0.359193 0.993012 0.043 Uiso 1 1 calc R U . . .
C32 C 0.9266(3) 0.42092(16) 0.99824(18) 0.0442(8) Uani 1 1 d . . . . .
H32A H 0.937957 0.417855 0.954025 0.066 Uiso 1 1 calc R U . . .
H32B H 0.977890 0.399528 1.024272 0.066 Uiso 1 1 calc R U . . .
H32C H 0.931001 0.459708 1.011072 0.066 Uiso 1 1 calc R U . . .
C7 C 0.5211(2) 0.60004(12) 0.69062(15) 0.0261(6) Uani 1 1 d . . . . .
C8 C 0.5628(2) 0.65351(12) 0.70033(15) 0.0274(6) Uani 1 1 d . . . . .
C9 C 0.6057(2) 0.67911(12) 0.65240(15) 0.0297(6) Uani 1 1 d . . . . .
H9 H 0.635914 0.714310 0.660028 0.036 Uiso 1 1 calc R U . . .
C10 C 0.6065(2) 0.65522(13) 0.59309(15) 0.0312(6) Uani 1 1 d . . . . .
C11 C 0.5657(2) 0.60246(14) 0.58481(15) 0.0330(7) Uani 1 1 d . . . . .
H11 H 0.566864 0.584841 0.545319 0.040 Uiso 1 1 calc R U . . .
C12 C 0.5231(2) 0.57428(12) 0.63254(15) 0.0304(6) Uani 1 1 d . . . . .
C13 C 0.5522(2) 0.68417(13) 0.76135(16) 0.0319(7) Uani 1 1 d . . . . .
H13 H 0.541369 0.656343 0.794327 0.038 Uiso 1 1 calc R U . . .
C14 C 0.6438(3) 0.71924(18) 0.7855(2) 0.0494(10) Uani 1 1 d . . . . .
H14A H 0.703880 0.695802 0.791835 0.074 Uiso 1 1 calc R U . . .
H14B H 0.632428 0.736425 0.825449 0.074 Uiso 1 1 calc R U . . .
H14C H 0.653657 0.747988 0.754677 0.074 Uiso 1 1 calc R U . . .
C15 C 0.4582(3) 0.72057(15) 0.7505(2) 0.0438(8) Uani 1 1 d . . . . .
H15A H 0.465327 0.746443 0.716179 0.066 Uiso 1 1 calc R U . . .
H15B H 0.450342 0.741208 0.788929 0.066 Uiso 1 1 calc R U . . .
H15C H 0.398643 0.697378 0.739422 0.066 Uiso 1 1 calc R U . . .
C16 C 0.6466(3) 0.68850(14) 0.54096(16) 0.0373(7) Uani 1 1 d . . . . .
H16 H 0.720667 0.693889 0.552785 0.045 Uiso 1 1 calc R U . . .
C17 C 0.5967(3) 0.74607(15) 0.53580(19) 0.0483(9) Uani 1 1 d . . . . .
H17A H 0.523373 0.741916 0.527178 0.072 Uiso 1 1 calc R U . . .
H17B H 0.621820 0.766746 0.501554 0.072 Uiso 1 1 calc R U . . .
H17C H 0.613269 0.766061 0.575397 0.072 Uiso 1 1 calc R U . . .
C18 C 0.6322(3) 0.66094(17) 0.47772(19) 0.0518(10) Uani 1 1 d . . . . .
H18A H 0.663327 0.624305 0.480829 0.078 Uiso 1 1 calc R U . . .
H18B H 0.663914 0.683265 0.447366 0.078 Uiso 1 1 calc R U . . .
H18C H 0.559942 0.657293 0.463742 0.078 Uiso 1 1 calc R U . . .
C19 C 0.4768(3) 0.51751(13) 0.62105(17) 0.0382(8) Uani 1 1 d . . . . .
H19 H 0.459506 0.504610 0.662775 0.046 Uiso 1 1 calc R U . . .
C20 C 0.5475(4) 0.47684(19) 0.6014(4) 0.108(3) Uani 1 1 d . . . . .
H20A H 0.569222 0.488058 0.561193 0.163 Uiso 1 1 calc R U . . .
H20B H 0.514419 0.440779 0.596725 0.163 Uiso 1 1 calc R U . . .
H20C H 0.606418 0.474407 0.633232 0.163 Uiso 1 1 calc R U . . .
C21 C 0.3795(3) 0.51954(17) 0.5793(2) 0.0547(11) Uani 1 1 d . . . . .
H21A H 0.330044 0.540616 0.599847 0.082 Uiso 1 1 calc R U . . .
H21B H 0.354492 0.481956 0.570981 0.082 Uiso 1 1 calc R U . . .
H21C H 0.390040 0.537376 0.539547 0.082 Uiso 1 1 calc R U . . .
C33 C 0.8039(3) 0.40006(16) 1.07545(16) 0.0439(8) Uani 1 1 d . . . . .
H33A H 0.806605 0.438276 1.090405 0.066 Uiso 1 1 calc R U . . .
H33B H 0.855817 0.378303 1.100474 0.066 Uiso 1 1 calc R U . . .
H33C H 0.737258 0.384504 1.079711 0.066 Uiso 1 1 calc R U . . .
C34 C 0.5576(3) 0.39693(13) 0.81959(15) 0.0352(7) Uani 1 1 d . . . . .
H34 H 0.516207 0.423818 0.792196 0.042 Uiso 1 1 calc R U . . .
C35 C 0.6293(3) 0.36837(18) 0.77926(18) 0.0521(10) Uani 1 1 d . . . . .
H35A H 0.674596 0.395748 0.764021 0.078 Uiso 1 1 calc R U . . .
H35B H 0.590059 0.350423 0.743386 0.078 Uiso 1 1 calc R U . . .
H35C H 0.669034 0.340630 0.804510 0.078 Uiso 1 1 calc R U . . .
C36 C 0.4857(3) 0.35584(16) 0.84423(19) 0.0452(9) Uani 1 1 d . . . . .
H36A H 0.524291 0.329086 0.871640 0.068 Uiso 1 1 calc R U . . .
H36B H 0.447975 0.336482 0.808839 0.068 Uiso 1 1 calc R U . . .
H36C H 0.438556 0.375466 0.868103 0.068 Uiso 1 1 calc R U . . .
C22 C 0.5938(2) 0.48507(12) 0.88330(14) 0.0250(6) Uani 1 1 d . . . . .
C23 C 0.6468(2) 0.51292(12) 0.93456(14) 0.0265(6) Uani 1 1 d . . . . .
C24 C 0.7184(2) 0.48406(12) 0.97441(14) 0.0290(6) Uani 1 1 d . . . . .
H24 H 0.753401 0.502779 1.009331 0.035 Uiso 1 1 calc R U . . .
C25 C 0.7407(2) 0.42887(12) 0.96492(15) 0.0297(6) Uani 1 1 d . . . . .
C26 C 0.6877(2) 0.40215(13) 0.91423(14) 0.0304(6) Uani 1 1 d . . . . .
H26 H 0.701521 0.364407 0.907086 0.036 Uiso 1 1 calc R U . . .
C37 C 0.9558(2) 0.65863(11) 0.73303(13) 0.0227(5) Uani 1 1 d . . . . .
C38 C 1.0147(2) 0.61079(11) 0.72468(13) 0.0224(5) Uani 1 1 d . . . . .
C39 C 1.1183(2) 0.61155(12) 0.73740(14) 0.0266(6) Uani 1 1 d . . . . .
H39 H 1.155508 0.579018 0.731281 0.032 Uiso 1 1 calc R U . . .
C40 C 1.1694(2) 0.65921(12) 0.75908(15) 0.0281(6) Uani 1 1 d . . . . .
H40 H 1.240843 0.659563 0.767577 0.034 Uiso 1 1 calc R U . . .
C41 C 1.1134(2) 0.70602(12) 0.76790(14) 0.0276(6) Uani 1 1 d . . . . .
H41 H 1.147460 0.738562 0.783189 0.033 Uiso 1 1 calc R U . . .
C42 C 1.0091(2) 0.70695(11) 0.75513(13) 0.0238(6) Uani 1 1 d . . . . .
C43 C 0.95885(19) 0.55965(11) 0.70325(13) 0.0216(5) Uani 1 1 d . . . . .
C44 C 0.9291(2) 0.55014(11) 0.63889(13) 0.0238(6) Uani 1 1 d . . . . .
C45 C 0.8739(2) 0.50270(12) 0.62019(14) 0.0264(6) Uani 1 1 d . . . . .
H45 H 0.855366 0.496214 0.576665 0.032 Uiso 1 1 calc R U . . .
C46 C 0.8453(2) 0.46450(11) 0.66379(14) 0.0243(6) Uani 1 1 d . . . . .
C47 C 0.8728(2) 0.47583(11) 0.72729(13) 0.0231(5) Uani 1 1 d . . . . .
H47 H 0.851101 0.451401 0.757637 0.028 Uiso 1 1 calc R U . . .
C48 C 0.9307(2) 0.52138(11) 0.74809(13) 0.0220(5) Uani 1 1 d . . . . .
C49 C 0.9602(3) 0.59020(13) 0.58973(15) 0.0319(7) Uani 1 1 d . . . . .
H49 H 0.971080 0.627027 0.610394 0.038 Uiso 1 1 calc R U . . .
C50 C 0.8789(3) 0.59720(17) 0.53410(18) 0.0492(9) Uani 1 1 d . . . . .
H50A H 0.872380 0.562941 0.509732 0.074 Uiso 1 1 calc R U . . .
H50B H 0.897743 0.627337 0.507331 0.074 Uiso 1 1 calc R U . . .
H50C H 0.814439 0.605828 0.549486 0.074 Uiso 1 1 calc R U . . .
C51 C 1.0595(3) 0.57259(18) 0.5681(2) 0.0535(10) Uani 1 1 d . . . . .
H51A H 1.111239 0.570367 0.604463 0.080 Uiso 1 1 calc R U . . .
H51B H 1.079985 0.599639 0.538126 0.080 Uiso 1 1 calc R U . . .
H51C H 1.051432 0.536391 0.547875 0.080 Uiso 1 1 calc R U . . .
C52 C 0.7925(2) 0.41019(12) 0.64454(14) 0.0279(6) Uani 1 1 d . . . . .
H52 H 0.726322 0.410262 0.662117 0.033 Uiso 1 1 calc R U . . .
C53 C 0.7704(3) 0.40187(16) 0.57445(17) 0.0451(9) Uani 1 1 d . . . . .
H53A H 0.731277 0.433217 0.555875 0.068 Uiso 1 1 calc R U . . .
H53B H 0.731552 0.367849 0.566027 0.068 Uiso 1 1 calc R U . . .
H53C H 0.833956 0.399155 0.555983 0.068 Uiso 1 1 calc R U . . .
C54 C 0.8533(3) 0.36129(14) 0.6738(2) 0.0523(10) Uani 1 1 d . . . . .
H54A H 0.920339 0.361175 0.659440 0.078 Uiso 1 1 calc R U . . .
H54B H 0.818307 0.326858 0.661105 0.078 Uiso 1 1 calc R U . . .
H54C H 0.860287 0.364506 0.719710 0.078 Uiso 1 1 calc R U . . .
C55 C 0.9677(2) 0.52713(12) 0.81765(13) 0.0240(6) Uani 1 1 d . . . . .
H55 H 1.002331 0.563603 0.823900 0.029 Uiso 1 1 calc R U . . .
C56 C 0.8838(2) 0.52553(14) 0.85990(15) 0.0329(7) Uani 1 1 d . . . . .
H56A H 0.836909 0.556054 0.849010 0.049 Uiso 1 1 calc R U . . .
H56B H 0.912937 0.529073 0.903855 0.049 Uiso 1 1 calc R U . . .
H56C H 0.847543 0.490441 0.854063 0.049 Uiso 1 1 calc R U . . .
C57 C 1.0462(2) 0.48203(13) 0.83646(15) 0.0320(7) Uani 1 1 d . . . . .
H57A H 1.015235 0.445709 0.828332 0.048 Uiso 1 1 calc R U . . .
H57B H 1.070311 0.485435 0.881265 0.048 Uiso 1 1 calc R U . . .
H57C H 1.103048 0.486181 0.811799 0.048 Uiso 1 1 calc R U . . .
C58 C 0.9510(2) 0.75854(11) 0.76537(14) 0.0244(6) Uani 1 1 d . . . . .
C59 C 0.9205(2) 0.79316(12) 0.71453(15) 0.0304(6) Uani 1 1 d . . . . .
C60 C 0.8652(2) 0.84069(12) 0.72404(16) 0.0327(7) Uani 1 1 d . . . . .
H60 H 0.844909 0.864151 0.689359 0.039 Uiso 1 1 calc R U . . .
C61 C 0.8394(2) 0.85442(12) 0.78246(16) 0.0316(7) Uani 1 1 d . . . . .
C62 C 0.8702(2) 0.81972(13) 0.83272(16) 0.0327(7) Uani 1 1 d . . . . .
H62 H 0.852604 0.828741 0.873166 0.039 Uiso 1 1 calc R U . . .
C63 C 0.9265(2) 0.77180(12) 0.82547(15) 0.0291(6) Uani 1 1 d . . . . .
C64 C 0.9499(3) 0.78060(14) 0.64936(15) 0.0378(7) Uani 1 1 d . . . . .
H64 H 0.955585 0.739639 0.645841 0.045 Uiso 1 1 calc R U . . .
C65 C 0.8716(4) 0.7997(2) 0.59611(19) 0.0650(12) Uani 1 1 d . . . . .
H65A H 0.874719 0.839957 0.592301 0.098 Uiso 1 1 calc R U . . .
H65B H 0.804171 0.788856 0.605211 0.098 Uiso 1 1 calc R U . . .
H65C H 0.885807 0.782717 0.556617 0.098 Uiso 1 1 calc R U . . .
C66 C 1.0534(3) 0.80495(17) 0.64184(19) 0.0515(10) Uani 1 1 d . . . . .
H66A H 1.071648 0.795821 0.600088 0.077 Uiso 1 1 calc R U . . .
H66B H 1.103829 0.789528 0.674040 0.077 Uiso 1 1 calc R U . . .
H66C H 1.051129 0.845099 0.646587 0.077 Uiso 1 1 calc R U . . .
C67 C 0.7785(3) 0.90654(14) 0.79046(18) 0.0399(8) Uani 1 1 d . . . . .
H67 H 0.763082 0.923300 0.747792 0.048 Uiso 1 1 calc R U . . .
C68 C 0.6784(3) 0.89470(17) 0.8142(2) 0.0513(10) Uani 1 1 d . . . . .
H68A H 0.690055 0.881206 0.857526 0.077 Uiso 1 1 calc R U . . .
H68B H 0.641977 0.866630 0.787553 0.077 Uiso 1 1 calc R U . . .
H68C H 0.638186 0.928579 0.812863 0.077 Uiso 1 1 calc R U . . .
C69 C 0.8400(3) 0.94878(14) 0.8311(2) 0.0470(9) Uani 1 1 d . . . . .
H69A H 0.801386 0.983055 0.832143 0.070 Uiso 1 1 calc R U . . .
H69B H 0.903230 0.956125 0.813558 0.070 Uiso 1 1 calc R U . . .
H69C H 0.855081 0.934346 0.873916 0.070 Uiso 1 1 calc R U . . .
C70 C 0.9592(3) 0.73518(14) 0.88177(16) 0.0404(8) Uani 1 1 d D U . . .
H70A H 0.987190 0.700805 0.864725 0.048 Uiso 0.371(18) 1 calc R U P A 2
H70 H 1.022400 0.716423 0.872253 0.048 Uiso 0.629(18) 1 calc R U P A 1
C71 C 0.8879(6) 0.6912(3) 0.8911(4) 0.042(2) Uani 0.629(18) 1 d D U P A 1
H71A H 0.915718 0.667881 0.926187 0.064 Uiso 0.629(18) 1 calc R U P A 1
H71B H 0.876087 0.668940 0.852786 0.064 Uiso 0.629(18) 1 calc R U P A 1
H71C H 0.824106 0.707397 0.900437 0.064 Uiso 0.629(18) 1 calc R U P A 1
C72 C 0.9889(8) 0.7692(3) 0.9426(3) 0.047(2) Uani 0.629(18) 1 d D U P A 1
H72A H 1.024898 0.745465 0.974746 0.070 Uiso 0.629(18) 1 calc R U P A 1
H72B H 0.927836 0.783742 0.957994 0.070 Uiso 0.629(18) 1 calc R U P A 1
H72C H 1.032600 0.799897 0.933384 0.070 Uiso 0.629(18) 1 calc R U P A 1
C72A C 1.0346(14) 0.7549(8) 0.9304(9) 0.073(6) Uani 0.371(18) 1 d D U P A 2
H72D H 1.014931 0.791330 0.944530 0.109 Uiso 0.371(18) 1 calc R U P A 2
H72E H 1.099735 0.757571 0.913798 0.109 Uiso 0.371(18) 1 calc R U P A 2
H72F H 1.040186 0.729155 0.965873 0.109 Uiso 0.371(18) 1 calc R U P A 2
C71A C 0.8631(10) 0.7171(11) 0.9136(7) 0.074(6) Uani 0.371(18) 1 d D U P A 2
H71D H 0.881556 0.687341 0.943713 0.111 Uiso 0.371(18) 1 calc R U P A 2
H71E H 0.810516 0.704039 0.881205 0.111 Uiso 0.371(18) 1 calc R U P A 2
H71F H 0.837693 0.748654 0.935559 0.111 Uiso 0.371(18) 1 calc R U P A 2

loop_
_atom_site_aniso_label
_atom_site_aniso_U_11
_atom_site_aniso_U_22
_atom_site_aniso_U_33
_atom_site_aniso_U_23
_atom_site_aniso_U_13
_atom_site_aniso_U_12
Sm1 0.01898(8) 0.02026(8) 0.02457(8) -0.00001(6) 0.00304(5) -0.00045(6)
N1 0.0214(11) 0.0288(12) 0.0285(12) 0.0066(10) 0.0005(10) 0.0036(10)
N2 0.0200(11) 0.0209(11) 0.0378(14) -0.0029(10) 0.0041(10) 0.0014(9)
O1 0.0541(15) 0.0416(14) 0.0427(14) -0.0023(11) 0.0052(12) 0.0077(12)
C73 0.057(2) 0.060(3) 0.052(2) 0.003(2) 0.003(2) 0.003(2)
C74 0.065(3) 0.055(2) 0.047(2) -0.0028(19) 0.011(2) 0.011(2)
C75 0.082(3) 0.056(3) 0.056(3) 0.009(2) 0.013(2) 0.019(2)
C76 0.073(3) 0.072(3) 0.050(2) 0.007(2) 0.010(2) 0.008(3)
C1 0.0236(13) 0.0222(13) 0.0277(14) 0.0005(11) 0.0006(11) -0.0014(11)
C2 0.0205(13) 0.0245(14) 0.0309(15) 0.0041(11) 0.0031(11) 0.0004(11)
C3 0.0223(14) 0.0330(16) 0.0382(17) 0.0062(13) 0.0000(12) 0.0023(12)
C4 0.0205(14) 0.0393(17) 0.0428(18) 0.0090(14) 0.0064(13) -0.0017(13)
C5 0.0279(15) 0.0332(16) 0.0353(16) 0.0066(13) 0.0062(13) -0.0021(13)
C6 0.0239(14) 0.0251(14) 0.0282(14) 0.0009(11) 0.0034(11) -0.0033(11)
C29 0.048(2) 0.0351(18) 0.067(3) -0.0123(18) 0.0133(19) -0.0078(16)
C30 0.045(2) 0.0391(19) 0.057(2) -0.0039(17) 0.0197(18) 0.0014(16)
C27 0.0335(16) 0.0252(14) 0.0275(14) 0.0018(11) 0.0014(12) -0.0021(12)
C28 0.0427(18) 0.0236(14) 0.0326(16) -0.0003(12) 0.0078(14) -0.0007(13)
C31 0.0396(18) 0.0342(16) 0.0321(16) 0.0024(13) -0.0024(14) 0.0007(14)
C32 0.0361(18) 0.049(2) 0.045(2) 0.0041(17) -0.0040(15) 0.0042(16)
C7 0.0179(13) 0.0241(13) 0.0358(16) 0.0063(12) 0.0014(11) 0.0014(11)
C8 0.0188(13) 0.0246(14) 0.0386(16) 0.0042(12) 0.0024(12) 0.0084(11)
C9 0.0262(14) 0.0226(14) 0.0401(17) 0.0062(12) 0.0034(13) 0.0029(12)
C10 0.0276(15) 0.0293(15) 0.0356(16) 0.0096(13) -0.0011(13) 0.0008(12)
C11 0.0342(16) 0.0369(16) 0.0261(15) 0.0052(13) -0.0034(13) 0.0026(14)
C12 0.0257(14) 0.0294(15) 0.0341(16) 0.0069(13) -0.0046(12) -0.0036(12)
C13 0.0321(16) 0.0259(14) 0.0390(17) -0.0003(13) 0.0092(13) 0.0026(12)
C14 0.0346(18) 0.060(2) 0.054(2) -0.0242(19) 0.0078(17) -0.0007(17)
C15 0.0360(18) 0.0368(18) 0.061(2) -0.0017(17) 0.0160(17) 0.0075(15)
C16 0.0356(17) 0.0393(18) 0.0377(17) 0.0094(14) 0.0068(14) -0.0017(14)
C17 0.055(2) 0.0386(19) 0.052(2) 0.0174(17) 0.0113(18) 0.0040(17)
C18 0.065(3) 0.048(2) 0.043(2) 0.0052(17) 0.0081(19) -0.0040(19)
C19 0.0407(18) 0.0310(16) 0.0401(18) 0.0034(14) -0.0069(15) -0.0076(14)
C20 0.041(2) 0.035(2) 0.242(9) -0.038(4) -0.013(4) 0.0006(19)
C21 0.038(2) 0.046(2) 0.074(3) 0.002(2) -0.0192(19) -0.0127(17)
C33 0.052(2) 0.046(2) 0.0324(17) 0.0066(15) -0.0018(16) -0.0011(17)
C34 0.0451(19) 0.0246(15) 0.0334(16) -0.0005(13) -0.0060(14) -0.0014(14)
C35 0.063(3) 0.058(2) 0.0374(19) -0.0135(18) 0.0127(18) -0.025(2)
C36 0.0375(19) 0.047(2) 0.051(2) -0.0148(17) 0.0029(16) -0.0093(16)
C22 0.0243(14) 0.0233(13) 0.0276(14) 0.0049(11) 0.0039(11) -0.0038(11)
C23 0.0269(14) 0.0240(14) 0.0293(15) 0.0012(11) 0.0064(12) -0.0039(11)
C24 0.0294(15) 0.0305(15) 0.0262(14) 0.0007(12) -0.0009(12) -0.0063(12)
C25 0.0319(15) 0.0279(15) 0.0297(15) 0.0062(12) 0.0051(12) -0.0014(12)
C26 0.0373(16) 0.0233(14) 0.0298(15) 0.0014(12) 0.0008(13) 0.0015(12)
C37 0.0219(13) 0.0207(13) 0.0263(14) 0.0007(11) 0.0057(11) 0.0003(11)
C38 0.0202(13) 0.0222(13) 0.0255(13) 0.0006(11) 0.0052(11) 0.0000(10)
C39 0.0211(13) 0.0253(14) 0.0344(15) 0.0019(12) 0.0079(12) 0.0038(11)
C40 0.0188(13) 0.0282(14) 0.0376(16) 0.0020(12) 0.0043(12) -0.0021(11)
C41 0.0244(14) 0.0275(14) 0.0312(15) 0.0002(12) 0.0052(12) -0.0044(12)
C42 0.0263(14) 0.0218(13) 0.0242(13) 0.0011(11) 0.0065(11) -0.0011(11)
C43 0.0152(12) 0.0228(13) 0.0275(14) -0.0004(11) 0.0053(10) 0.0045(10)
C44 0.0237(13) 0.0224(13) 0.0264(14) 0.0005(11) 0.0080(11) 0.0073(11)
C45 0.0271(14) 0.0267(14) 0.0257(14) -0.0039(11) 0.0041(11) 0.0032(12)
C46 0.0218(13) 0.0212(13) 0.0301(14) -0.0023(11) 0.0035(11) 0.0045(11)
C47 0.0214(13) 0.0221(13) 0.0256(14) 0.0014(11) 0.0023(11) 0.0030(10)
C48 0.0169(12) 0.0231(13) 0.0259(14) -0.0002(11) 0.0016(10) 0.0056(10)
C49 0.0396(17) 0.0285(15) 0.0292(15) -0.0001(12) 0.0109(13) 0.0000(13)
C50 0.055(2) 0.052(2) 0.041(2) 0.0176(17) 0.0029(17) 0.0023(18)
C51 0.048(2) 0.065(3) 0.053(2) 0.017(2) 0.0288(19) 0.0058(19)
C52 0.0252(14) 0.0266(14) 0.0315(15) -0.0030(12) 0.0019(12) 0.0012(11)
C53 0.058(2) 0.0429(19) 0.0351(18) -0.0083(15) 0.0064(17) -0.0181(17)
C54 0.053(2) 0.0263(17) 0.072(3) -0.0104(17) -0.017(2) 0.0060(16)
C55 0.0243(14) 0.0231(13) 0.0245(14) -0.0010(11) 0.0021(11) -0.0029(11)
C56 0.0272(15) 0.0427(18) 0.0288(15) -0.0034(13) 0.0040(12) -0.0009(13)
C57 0.0265(15) 0.0336(16) 0.0343(16) 0.0008(13) -0.0032(13) 0.0057(13)
C58 0.0223(13) 0.0194(13) 0.0316(15) -0.0028(11) 0.0038(11) -0.0055(11)
C59 0.0299(15) 0.0265(15) 0.0350(16) -0.0013(12) 0.0047(13) -0.0022(12)
C60 0.0341(16) 0.0245(14) 0.0394(17) 0.0036(13) 0.0043(14) 0.0021(12)
C61 0.0281(15) 0.0217(14) 0.0454(18) -0.0021(13) 0.0057(13) -0.0024(12)
C62 0.0323(16) 0.0304(15) 0.0370(17) -0.0084(13) 0.0110(13) -0.0019(13)
C63 0.0304(15) 0.0248(14) 0.0333(16) -0.0021(12) 0.0093(12) -0.0038(12)
C64 0.048(2) 0.0360(17) 0.0301(16) 0.0035(13) 0.0067(14) 0.0065(15)
C65 0.071(3) 0.088(3) 0.035(2) -0.004(2) 0.000(2) 0.014(3)
C66 0.058(2) 0.053(2) 0.047(2) 0.0042(18) 0.0209(19) 0.0008(19)
C67 0.045(2) 0.0302(16) 0.0447(19) -0.0023(14) 0.0083(16) 0.0057(15)
C68 0.039(2) 0.043(2) 0.072(3) -0.0127(19) 0.0080(19) 0.0102(17)
C69 0.054(2) 0.0270(17) 0.062(2) -0.0063(16) 0.0167(19) -0.0008(16)
C70 0.053(2) 0.0353(17) 0.0342(17) 0.0010(14) 0.0129(15) 0.0072(15)
C71 0.052(4) 0.033(3) 0.040(4) 0.006(3) -0.003(3) -0.008(3)
C72 0.058(5) 0.044(4) 0.036(3) 0.003(3) -0.005(3) -0.009(4)
C72A 0.042(8) 0.081(12) 0.088(10) 0.044(8) -0.023(7) -0.013(7)
C71A 0.067(8) 0.111(16) 0.040(8) 0.028(9) -0.009(6) -0.038(9)

loop_
_atom_type_symbol
_atom_type_description
_atom_type_scat_dispersion_real
_atom_type_scat_dispersion_imag
_atom_type_scat_source
C C 0.0181 0.0091 'International Tables Vol C Tables 4.2.6.8 and 6.1.1.4'
H H 0.0000 0.0000 'International Tables Vol C Tables 4.2.6.8 and 6.1.1.4'
N N 0.0311 0.0180 'International Tables Vol C Tables 4.2.6.8 and 6.1.1.4'
O O 0.0492 0.0322 'International Tables Vol C Tables 4.2.6.8 and 6.1.1.4'
Sm Sm -5.3236 12.2178 'International Tables Vol C Tables 4.2.6.8 and 6.1.1.4'

loop_
_geom_angle_atom_site_label_1
_geom_angle_atom_site_label_2
_geom_angle_atom_site_label_3
_geom_angle
_geom_angle_site_symmetry_1
_geom_angle_site_symmetry_3
_geom_angle_publ_flag
N1 Sm1 N2 115.25(9) . . ?
N1 Sm1 C7 60.52(8) . . ?
N1 Sm1 C8 74.06(8) . . ?
N1 Sm1 C9 100.42(8) . . ?
N1 Sm1 C10 115.43(8) . . ?
N1 Sm1 C11 103.37(9) . . ?
N1 Sm1 C12 76.93(8) . . ?
N1 Sm1 C43 114.88(8) . . ?
N1 Sm1 C44 133.36(8) . . ?
N1 Sm1 C45 119.26(8) . . ?
N1 Sm1 C46 93.62(8) . . ?
N1 Sm1 C47 79.40(8) . . ?
N1 Sm1 C48 88.43(8) . . ?
N2 Sm1 C7 117.06(8) . . ?
N2 Sm1 C8 89.77(8) . . ?
N2 Sm1 C9 78.10(8) . . ?
N2 Sm1 C10 90.79(8) . . ?
N2 Sm1 C11 116.42(9) . . ?
N2 Sm1 C12 132.79(8) . . ?
N2 Sm1 C43 60.78(8) . . ?
N2 Sm1 C44 74.96(8) . . ?
N2 Sm1 C45 101.57(8) . . ?
N2 Sm1 C46 115.44(8) . . ?
N2 Sm1 C47 102.75(8) . . ?
N2 Sm1 C48 76.85(8) . . ?
C7 Sm1 C8 27.55(8) . . ?
C7 Sm1 C9 47.36(8) . . ?
C7 Sm1 C10 55.05(8) . . ?
C7 Sm1 C11 47.00(9) . . ?
C7 Sm1 C12 27.09(9) . . ?
C7 Sm1 C44 158.21(8) . . ?
C7 Sm1 C45 137.32(8) . . ?
C7 Sm1 C46 127.34(8) . . ?
C7 Sm1 C47 132.03(8) . . ?
C7 Sm1 C48 148.84(8) . . ?
C8 Sm1 C9 26.36(8) . . ?
C8 Sm1 C10 46.57(8) . . ?
C8 Sm1 C11 54.23(9) . . ?
C8 Sm1 C12 47.83(9) . . ?
C8 Sm1 C45 154.84(8) . . ?
C8 Sm1 C46 154.78(8) . . ?
C8 Sm1 C47 153.43(8) . . ?
C8 Sm1 C48 151.05(8) . . ?
C9 Sm1 C10 25.92(9) . . ?
C9 Sm1 C11 45.54(9) . . ?
C9 Sm1 C45 134.60(8) . . ?
C9 Sm1 C46 153.95(8) . . ?
C9 Sm1 C47 179.14(8) . . ?
C10 Sm1 C46 128.13(8) . . ?
C11 Sm1 C10 25.75(8) . . ?
C11 Sm1 C45 100.71(8) . . ?
C11 Sm1 C46 109.91(8) . . ?
C11 Sm1 C47 133.66(8) . . ?
C12 Sm1 C9 54.69(8) . . ?
C12 Sm1 C10 46.88(8) . . ?
C12 Sm1 C11 26.64(8) . . ?
C12 Sm1 C45 111.35(8) . . ?
C12 Sm1 C46 108.54(8) . . ?
C12 Sm1 C47 124.46(8) . . ?
C12 Sm1 C48 150.27(8) . . ?
C43 Sm1 C7 174.21(8) . . ?
C43 Sm1 C8 150.48(8) . . ?
C43 Sm1 C9 133.88(8) . . ?
C43 Sm1 C10 129.08(8) . . ?
C43 Sm1 C11 138.67(8) . . ?
C43 Sm1 C12 158.29(8) . . ?
C43 Sm1 C44 27.55(8) . . ?
C43 Sm1 C45 47.28(8) . . ?
C43 Sm1 C46 54.69(7) . . ?
C43 Sm1 C47 46.80(7) . . ?
C43 Sm1 C48 27.25(7) . . ?
C44 Sm1 C8 152.24(8) . . ?
C44 Sm1 C9 126.00(8) . . ?
C44 Sm1 C10 109.49(8) . . ?
C44 Sm1 C11 112.00(8) . . ?
C44 Sm1 C12 131.45(9) . . ?
C44 Sm1 C45 26.62(8) . . ?
C44 Sm1 C46 46.60(7) . . ?
C44 Sm1 C47 54.27(8) . . ?
C44 Sm1 C48 47.82(8) . . ?
C45 Sm1 C10 110.21(8) . . ?
C45 Sm1 C46 25.65(8) . . ?
C45 Sm1 C47 45.17(8) . . ?
C47 Sm1 C10 153.53(8) . . ?
C47 Sm1 C46 25.44(7) . . ?
C48 Sm1 C9 154.86(8) . . ?
C48 Sm1 C10 156.11(8) . . ?
C48 Sm1 C11 154.52(8) . . ?
C48 Sm1 C45 54.11(8) . . ?
C48 Sm1 C46 45.99(7) . . ?
C48 Sm1 C47 25.99(7) . . ?
Sm1 N1 H1 120(2) . . ?
C1 N1 Sm1 133.61(19) . . ?
C1 N1 H1 107(2) . . ?
Sm1 N2 H2 121(2) . . ?
C37 N2 Sm1 133.01(19) . . ?
C37 N2 H2 106(2) . . ?
C74 O1 C75 113.1(3) . . ?
H73A C73 H73B 109.5 . . ?
H73A C73 H73C 109.5 . . ?
H73B C73 H73C 109.5 . . ?
C74 C73 H73A 109.5 . . ?
C74 C73 H73B 109.5 . . ?
C74 C73 H73C 109.5 . . ?
O1 C74 C73 110.3(3) . . ?
O1 C74 H74A 109.6 . . ?
O1 C74 H74B 109.6 . . ?
C73 C74 H74A 109.6 . . ?
C73 C74 H74B 109.6 . . ?
H74A C74 H74B 108.1 . . ?
O1 C75 H75A 109.7 . . ?
O1 C75 H75B 109.7 . . ?
O1 C75 C76 110.0(4) . . ?
H75A C75 H75B 108.2 . . ?
C76 C75 H75A 109.7 . . ?
C76 C75 H75B 109.7 . . ?
C75 C76 H76A 109.5 . . ?
C75 C76 H76B 109.5 . . ?
C75 C76 H76C 109.5 . . ?
H76A C76 H76B 109.5 . . ?
H76A C76 H76C 109.5 . . ?
H76B C76 H76C 109.5 . . ?
N1 C1 C2 118.6(3) . . ?
N1 C1 C6 123.9(3) . . ?
C2 C1 C6 117.5(3) . . ?
C1 C2 C7 116.4(2) . . ?
C3 C2 C1 121.2(3) . . ?
C3 C2 C7 122.4(3) . . ?
C2 C3 H3 119.7 . . ?
C4 C3 C2 120.6(3) . . ?
C4 C3 H3 119.7 . . ?
C3 C4 H4 120.4 . . ?
C5 C4 C3 119.2(3) . . ?
C5 C4 H4 120.4 . . ?
C4 C5 H5 119.1 . . ?
C4 C5 C6 121.9(3) . . ?
C6 C5 H5 119.1 . . ?
C1 C6 C22 119.0(3) . . ?
C5 C6 C1 119.6(3) . . ?
C5 C6 C22 121.4(3) . . ?
H29A C29 H29B 109.5 . . ?
H29A C29 H29C 109.5 . . ?
H29B C29 H29C 109.5 . . ?
C28 C29 H29A 109.5 . . ?
C28 C29 H29B 109.5 . . ?
C28 C29 H29C 109.5 . . ?
H30A C30 H30B 109.5 . . ?
H30A C30 H30C 109.5 . . ?
H30B C30 H30C 109.5 . . ?
C28 C30 H30A 109.5 . . ?
C28 C30 H30B 109.5 . . ?
C28 C30 H30C 109.5 . . ?
C22 C27 C34 121.4(3) . . ?
C26 C27 C34 119.1(3) . . ?
C26 C27 C22 119.5(3) . . ?
C29 C28 H28 107.5 . . ?
C30 C28 C29 109.8(3) . . ?
C30 C28 H28 107.5 . . ?
C30 C28 C23 111.6(3) . . ?
C23 C28 C29 112.7(3) . . ?
C23 C28 H28 107.5 . . ?
C32 C31 H31 107.4 . . ?
C32 C31 C33 111.0(3) . . ?
C33 C31 H31 107.4 . . ?
C25 C31 H31 107.4 . . ?
C25 C31 C32 111.4(3) . . ?
C25 C31 C33 111.8(3) . . ?
C31 C32 H32A 109.5 . . ?
C31 C32 H32B 109.5 . . ?
C31 C32 H32C 109.5 . . ?
H32A C32 H32B 109.5 . . ?
H32A C32 H32C 109.5 . . ?
H32B C32 H32C 109.5 . . ?
C2 C7 Sm1 110.67(17) . . ?
C8 C7 Sm1 77.73(16) . . ?
C8 C7 C2 119.8(3) . . ?
C12 C7 Sm1 78.31(17) . . ?
C12 C7 C2 120.5(3) . . ?
C12 C7 C8 119.5(3) . . ?
C7 C8 Sm1 74.72(16) . . ?
C7 C8 C13 119.9(3) . . ?
C9 C8 Sm1 79.48(17) . . ?
C9 C8 C7 119.5(3) . . ?
C9 C8 C13 120.4(3) . . ?
C13 C8 Sm1 120.64(19) . . ?
Sm1 C9 H9 116.4 . . ?
C8 C9 Sm1 74.17(16) . . ?
C8 C9 H9 118.7 . . ?
C8 C9 C10 122.5(3) . . ?
C10 C9 Sm1 81.08(17) . . ?
C10 C9 H9 118.7 . . ?
C9 C10 Sm1 73.00(17) . . ?
C9 C10 C16 119.2(3) . . ?
C11 C10 Sm1 74.19(17) . . ?
C11 C10 C9 116.9(3) . . ?
C11 C10 C16 123.9(3) . . ?
C16 C10 Sm1 124.9(2) . . ?
Sm1 C11 H11 118.7 . . ?
C10 C11 Sm1 80.06(18) . . ?
C10 C11 H11 118.7 . . ?
C10 C11 C12 122.6(3) . . ?
C12 C11 Sm1 73.28(17) . . ?
C12 C11 H11 118.7 . . ?
C7 C12 Sm1 74.60(17) . . ?
C7 C12 C11 118.9(3) . . ?
C7 C12 C19 120.1(3) . . ?
C11 C12 Sm1 80.08(18) . . ?
C11 C12 C19 121.0(3) . . ?
C19 C12 Sm1 117.1(2) . . ?
C8 C13 H13 108.2 . . ?
C8 C13 C14 114.3(3) . . ?
C8 C13 C15 107.9(3) . . ?
C14 C13 H13 108.2 . . ?
C14 C13 C15 109.8(3) . . ?
C15 C13 H13 108.2 . . ?
C13 C14 H14A 109.5 . . ?
C13 C14 H14B 109.5 . . ?
C13 C14 H14C 109.5 . . ?
H14A C14 H14B 109.5 . . ?
H14A C14 H14C 109.5 . . ?
H14B C14 H14C 109.5 . . ?
C13 C15 H15A 109.5 . . ?
C13 C15 H15B 109.5 . . ?
C13 C15 H15C 109.5 . . ?
H15A C15 H15B 109.5 . . ?
H15A C15 H15C 109.5 . . ?
H15B C15 H15C 109.5 . . ?
C10 C16 H16 107.8 . . ?
C10 C16 C17 110.2(3) . . ?
C17 C16 H16 107.8 . . ?
C18 C16 C10 114.0(3) . . ?
C18 C16 H16 107.8 . . ?
C18 C16 C17 109.2(3) . . ?
C16 C17 H17A 109.5 . . ?
C16 C17 H17B 109.5 . . ?
C16 C17 H17C 109.5 . . ?
H17A C17 H17B 109.5 . . ?
H17A C17 H17C 109.5 . . ?
H17B C17 H17C 109.5 . . ?
C16 C18 H18A 109.5 . . ?
C16 C18 H18B 109.5 . . ?
C16 C18 H18C 109.5 . . ?
H18A C18 H18B 109.5 . . ?
H18A C18 H18C 109.5 . . ?
H18B C18 H18C 109.5 . . ?
C12 C19 H19 105.7 . . ?
C20 C19 C12 113.3(3) . . ?
C20 C19 H19 105.7 . . ?
C20 C19 C21 113.4(4) . . ?
C21 C19 C12 112.2(3) . . ?
C21 C19 H19 105.7 . . ?
C19 C20 H20A 109.5 . . ?
C19 C20 H20B 109.5 . . ?
C19 C20 H20C 109.5 . . ?
H20A C20 H20B 109.5 . . ?
H20A C20 H20C 109.5 . . ?
H20B C20 H20C 109.5 . . ?
C19 C21 H21A 109.5 . . ?
C19 C21 H21B 109.5 . . ?
C19 C21 H21C 109.5 . . ?
H21A C21 H21B 109.5 . . ?
H21A C21 H21C 109.5 . . ?
H21B C21 H21C 109.5 . . ?
C31 C33 H33A 109.5 . . ?
C31 C33 H33B 109.5 . . ?
C31 C33 H33C 109.5 . . ?
H33A C33 H33B 109.5 . . ?
H33A C33 H33C 109.5 . . ?
H33B C33 H33C 109.5 . . ?
C27 C34 H34 107.6 . . ?
C27 C34 C35 111.9(3) . . ?
C27 C34 C36 110.6(3) . . ?
C35 C34 H34 107.6 . . ?
C36 C34 H34 107.6 . . ?
C36 C34 C35 111.2(3) . . ?
C34 C35 H35A 109.5 . . ?
C34 C35 H35B 109.5 . . ?
C34 C35 H35C 109.5 . . ?
H35A C35 H35B 109.5 . . ?
H35A C35 H35C 109.5 . . ?
H35B C35 H35C 109.5 . . ?
C34 C36 H36A 109.5 . . ?
C34 C36 H36B 109.5 . . ?
C34 C36 H36C 109.5 . . ?
H36A C36 H36B 109.5 . . ?
H36A C36 H36C 109.5 . . ?
H36B C36 H36C 109.5 . . ?
C27 C22 C6 119.5(3) . . ?
C27 C22 C23 119.5(3) . . ?
C23 C22 C6 121.0(3) . . ?
C22 C23 C28 120.1(3) . . ?
C24 C23 C28 121.0(3) . . ?
C24 C23 C22 118.9(3) . . ?
C23 C24 H24 118.8 . . ?
C25 C24 C23 122.4(3) . . ?
C25 C24 H24 118.8 . . ?
C24 C25 C31 122.0(3) . . ?
C26 C25 C31 120.1(3) . . ?
C26 C25 C24 117.8(3) . . ?
C27 C26 H26 119.1 . . ?
C25 C26 C27 121.9(3) . . ?
C25 C26 H26 119.1 . . ?
N2 C37 C38 118.5(2) . . ?
N2 C37 C42 124.7(3) . . ?
C42 C37 C38 116.8(2) . . ?
C37 C38 C43 116.9(2) . . ?
C39 C38 C37 121.4(3) . . ?
C39 C38 C43 121.7(2) . . ?
C38 C39 H39 119.4 . . ?
C38 C39 C40 121.2(3) . . ?
C40 C39 H39 119.4 . . ?
C39 C40 H40 120.8 . . ?
C41 C40 C39 118.3(3) . . ?
C41 C40 H40 120.8 . . ?
C40 C41 H41 118.9 . . ?
C40 C41 C42 122.1(3) . . ?
C42 C41 H41 118.9 . . ?
C37 C42 C58 119.2(2) . . ?
C41 C42 C37 120.2(3) . . ?
C41 C42 C58 120.5(3) . . ?
C38 C43 Sm1 110.59(16) . . ?
C44 C43 Sm1 76.64(15) . . ?
C44 C43 C38 120.7(2) . . ?
C44 C43 C48 119.3(3) . . ?
C48 C43 Sm1 80.29(15) . . ?
C48 C43 C38 119.9(2) . . ?
C43 C44 Sm1 75.81(15) . . ?
C43 C44 C49 120.2(3) . . ?
C45 C44 Sm1 81.73(16) . . ?
C45 C44 C43 119.6(3) . . ?
C45 C44 C49 120.2(3) . . ?
C49 C44 Sm1 114.70(18) . . ?
Sm1 C45 H45 118.4 . . ?
C44 C45 Sm1 71.64(15) . . ?
C44 C45 H45 119.0 . . ?
C44 C45 C46 121.9(3) . . ?
C46 C45 Sm1 81.59(16) . . ?
C46 C45 H45 119.0 . . ?
C45 C46 Sm1 72.76(16) . . ?
C45 C46 C52 122.9(3) . . ?
C47 C46 Sm1 74.30(15) . . ?
C47 C46 C45 117.3(3) . . ?
C47 C46 C52 119.6(3) . . ?
C52 C46 Sm1 126.62(18) . . ?
Sm1 C47 H47 117.6 . . ?
C46 C47 Sm1 80.26(16) . . ?
C46 C47 H47 118.6 . . ?
C48 C47 Sm1 74.04(15) . . ?
C48 C47 C46 122.8(3) . . ?
C48 C47 H47 118.6 . . ?
C43 C48 Sm1 72.47(15) . . ?
C43 C48 C55 121.6(2) . . ?
C47 C48 Sm1 79.96(16) . . ?
C47 C48 C43 118.9(3) . . ?
C47 C48 C55 119.4(2) . . ?
C55 C48 Sm1 121.19(17) . . ?
C44 C49 H49 107.5 . . ?
C50 C49 C44 112.6(3) . . ?
C50 C49 H49 107.5 . . ?
C51 C49 C44 110.5(3) . . ?
C51 C49 H49 107.5 . . ?
C51 C49 C50 111.1(3) . . ?
C49 C50 H50A 109.5 . . ?
C49 C50 H50B 109.5 . . ?
C49 C50 H50C 109.5 . . ?
H50A C50 H50B 109.5 . . ?
H50A C50 H50C 109.5 . . ?
H50B C50 H50C 109.5 . . ?
C49 C51 H51A 109.5 . . ?
C49 C51 H51B 109.5 . . ?
C49 C51 H51C 109.5 . . ?
H51A C51 H51B 109.5 . . ?
H51A C51 H51C 109.5 . . ?
H51B C51 H51C 109.5 . . ?
C46 C52 H52 107.3 . . ?
C46 C52 C54 110.6(3) . . ?
C53 C52 C46 114.5(3) . . ?
C53 C52 H52 107.3 . . ?
C53 C52 C54 109.7(3) . . ?
C54 C52 H52 107.3 . . ?
C52 C53 H53A 109.5 . . ?
C52 C53 H53B 109.5 . . ?
C52 C53 H53C 109.5 . . ?
H53A C53 H53B 109.5 . . ?
H53A C53 H53C 109.5 . . ?
H53B C53 H53C 109.5 . . ?
C52 C54 H54A 109.5 . . ?
C52 C54 H54B 109.5 . . ?
C52 C54 H54C 109.5 . . ?
H54A C54 H54B 109.5 . . ?
H54A C54 H54C 109.5 . . ?
H54B C54 H54C 109.5 . . ?
C48 C55 H55 107.7 . . ?
C48 C55 C57 109.0(2) . . ?
C56 C55 C48 113.9(2) . . ?
C56 C55 H55 107.7 . . ?
C56 C55 C57 110.7(2) . . ?
C57 C55 H55 107.7 . . ?
C55 C56 H56A 109.5 . . ?
C55 C56 H56B 109.5 . . ?
C55 C56 H56C 109.5 . . ?
H56A C56 H56B 109.5 . . ?
H56A C56 H56C 109.5 . . ?
H56B C56 H56C 109.5 . . ?
C55 C57 H57A 109.5 . . ?
C55 C57 H57B 109.5 . . ?
C55 C57 H57C 109.5 . . ?
H57A C57 H57B 109.5 . . ?
H57A C57 H57C 109.5 . . ?
H57B C57 H57C 109.5 . . ?
C59 C58 C42 119.7(3) . . ?
C59 C58 C63 120.0(3) . . ?
C63 C58 C42 120.3(3) . . ?
C58 C59 C64 120.8(3) . . ?
C60 C59 C58 119.5(3) . . ?
C60 C59 C64 119.7(3) . . ?
C59 C60 H60 119.2 . . ?
C61 C60 C59 121.7(3) . . ?
C61 C60 H60 119.2 . . ?
C60 C61 C62 118.3(3) . . ?
C60 C61 C67 119.8(3) . . ?
C62 C61 C67 121.9(3) . . ?
C61 C62 H62 119.0 . . ?
C61 C62 C63 122.0(3) . . ?
C63 C62 H62 119.0 . . ?
C58 C63 C70 121.2(3) . . ?
C62 C63 C58 118.5(3) . . ?
C62 C63 C70 120.3(3) . . ?
C59 C64 H64 107.3 . . ?
C59 C64 C65 113.4(3) . . ?
C59 C64 C66 110.6(3) . . ?
C65 C64 H64 107.3 . . ?
C65 C64 C66 110.6(3) . . ?
C66 C64 H64 107.3 . . ?
C64 C65 H65A 109.5 . . ?
C64 C65 H65B 109.5 . . ?
C64 C65 H65C 109.5 . . ?
H65A C65 H65B 109.5 . . ?
H65A C65 H65C 109.5 . . ?
H65B C65 H65C 109.5 . . ?
C64 C66 H66A 109.5 . . ?
C64 C66 H66B 109.5 . . ?
C64 C66 H66C 109.5 . . ?
H66A C66 H66B 109.5 . . ?
H66A C66 H66C 109.5 . . ?
H66B C66 H66C 109.5 . . ?
C61 C67 H67 106.8 . . ?
C68 C67 C61 112.6(3) . . ?
C68 C67 H67 106.8 . . ?
C68 C67 C69 112.0(3) . . ?
C69 C67 C61 111.3(3) . . ?
C69 C67 H67 106.8 . . ?
C67 C68 H68A 109.5 . . ?
C67 C68 H68B 109.5 . . ?
C67 C68 H68C 109.5 . . ?
H68A C68 H68B 109.5 . . ?
H68A C68 H68C 109.5 . . ?
H68B C68 H68C 109.5 . . ?
C67 C69 H69A 109.5 . . ?
C67 C69 H69B 109.5 . . ?
C67 C69 H69C 109.5 . . ?
H69A C69 H69B 109.5 . . ?
H69A C69 H69C 109.5 . . ?
H69B C69 H69C 109.5 . . ?
C63 C70 H70A 106.4 . . ?
C63 C70 H70 106.0 . . ?
C63 C70 C72 112.1(4) . . ?
C63 C70 C71A 109.3(7) . . ?
C71 C70 C63 113.8(4) . . ?
C71 C70 H70 106.0 . . ?
C71 C70 C72 112.3(5) . . ?
C72 C70 H70 106.0 . . ?
C72A C70 C63 119.4(7) . . ?
C72A C70 H70A 106.4 . . ?
C72A C70 C71A 108.2(9) . . ?
C71A C70 H70A 106.4 . . ?
C70 C71 H71A 109.5 . . ?
C70 C71 H71B 109.5 . . ?
C70 C71 H71C 109.5 . . ?
H71A C71 H71B 109.5 . . ?
H71A C71 H71C 109.5 . . ?
H71B C71 H71C 109.5 . . ?
C70 C72 H72A 109.5 . . ?
C70 C72 H72B 109.5 . . ?
C70 C72 H72C 109.5 . . ?
H72A C72 H72B 109.5 . . ?
H72A C72 H72C 109.5 . . ?
H72B C72 H72C 109.5 . . ?
C70 C72A H72D 109.5 . . ?
C70 C72A H72E 109.5 . . ?
C70 C72A H72F 109.5 . . ?
H72D C72A H72E 109.5 . . ?
H72D C72A H72F 109.5 . . ?
H72E C72A H72F 109.5 . . ?
C70 C71A H71D 109.5 . . ?
C70 C71A H71E 109.5 . . ?
C70 C71A H71F 109.5 . . ?
H71D C71A H71E 109.5 . . ?
H71D C71A H71F 109.5 . . ?
H71E C71A H71F 109.5 . . ?

loop_
_geom_bond_atom_site_label_1
_geom_bond_atom_site_label_2
_geom_bond_distance
_geom_bond_site_symmetry_2
_geom_bond_publ_flag
Sm1 N1 2.412(2) . ?
Sm1 N2 2.425(2) . ?
Sm1 C7 2.955(3) . ?
Sm1 C8 2.994(3) . ?
Sm1 C9 3.059(3) . ?
Sm1 C10 3.160(3) . ?
Sm1 C11 3.087(3) . ?
Sm1 C12 3.002(3) . ?
Sm1 C43 2.953(3) . ?
Sm1 C44 2.964(3) . ?
Sm1 C45 3.090(3) . ?
Sm1 C46 3.201(3) . ?
Sm1 C47 3.127(3) . ?
Sm1 C48 3.053(3) . ?
N1 H1 0.89(4) . ?
N1 C1 1.376(4) . ?
N2 H2 0.91(4) . ?
N2 C37 1.374(4) . ?
O1 C74 1.404(5) . ?
O1 C75 1.415(5) . ?
C73 H73A 0.9800 . ?
C73 H73B 0.9800 . ?
C73 H73C 0.9800 . ?
C73 C74 1.475(6) . ?
C74 H74A 0.9900 . ?
C74 H74B 0.9900 . ?
C75 H75A 0.9900 . ?
C75 H75B 0.9900 . ?
C75 C76 1.486(6) . ?
C76 H76A 0.9800 . ?
C76 H76B 0.9800 . ?
C76 H76C 0.9800 . ?
C1 C2 1.420(4) . ?
C1 C6 1.421(4) . ?
C2 C3 1.389(4) . ?
C2 C7 1.493(4) . ?
C3 H3 0.9500 . ?
C3 C4 1.387(4) . ?
C4 H4 0.9500 . ?
C4 C5 1.383(4) . ?
C5 H5 0.9500 . ?
C5 C6 1.397(4) . ?
C6 C22 1.490(4) . ?
C29 H29A 0.9800 . ?
C29 H29B 0.9800 . ?
C29 H29C 0.9800 . ?
C29 C28 1.533(5) . ?
C30 H30A 0.9800 . ?
C30 H30B 0.9800 . ?
C30 H30C 0.9800 . ?
C30 C28 1.508(5) . ?
C27 C34 1.520(4) . ?
C27 C22 1.406(4) . ?
C27 C26 1.396(4) . ?
C28 H28 1.0000 . ?
C28 C23 1.525(4) . ?
C31 H31 1.0000 . ?
C31 C32 1.522(5) . ?
C31 C33 1.527(5) . ?
C31 C25 1.514(4) . ?
C32 H32A 0.9800 . ?
C32 H32B 0.9800 . ?
C32 H32C 0.9800 . ?
C7 C8 1.417(4) . ?
C7 C12 1.396(5) . ?
C8 C9 1.381(4) . ?
C8 C13 1.525(4) . ?
C9 H9 0.9500 . ?
C9 C10 1.398(5) . ?
C10 C11 1.394(5) . ?
C10 C16 1.526(4) . ?
C11 H11 0.9500 . ?
C11 C12 1.405(4) . ?
C12 C19 1.517(4) . ?
C13 H13 1.0000 . ?
C13 C14 1.529(5) . ?
C13 C15 1.530(4) . ?
C14 H14A 0.9800 . ?
C14 H14B 0.9800 . ?
C14 H14C 0.9800 . ?
C15 H15A 0.9800 . ?
C15 H15B 0.9800 . ?
C15 H15C 0.9800 . ?
C16 H16 1.0000 . ?
C16 C17 1.546(5) . ?
C16 C18 1.503(5) . ?
C17 H17A 0.9800 . ?
C17 H17B 0.9800 . ?
C17 H17C 0.9800 . ?
C18 H18A 0.9800 . ?
C18 H18B 0.9800 . ?
C18 H18C 0.9800 . ?
C19 H19 1.0000 . ?
C19 C20 1.461(6) . ?
C19 C21 1.490(5) . ?
C20 H20A 0.9800 . ?
C20 H20B 0.9800 . ?
C20 H20C 0.9800 . ?
C21 H21A 0.9800 . ?
C21 H21B 0.9800 . ?
C21 H21C 0.9800 . ?
C33 H33A 0.9800 . ?
C33 H33B 0.9800 . ?
C33 H33C 0.9800 . ?
C34 H34 1.0000 . ?
C34 C35 1.528(5) . ?
C34 C36 1.521(5) . ?
C35 H35A 0.9800 . ?
C35 H35B 0.9800 . ?
C35 H35C 0.9800 . ?
C36 H36A 0.9800 . ?
C36 H36B 0.9800 . ?
C36 H36C 0.9800 . ?
C22 C23 1.407(4) . ?
C23 C24 1.394(4) . ?
C24 H24 0.9500 . ?
C24 C25 1.391(4) . ?
C25 C26 1.386(4) . ?
C26 H26 0.9500 . ?
C37 C38 1.425(4) . ?
C37 C42 1.423(4) . ?
C38 C39 1.378(4) . ?
C38 C43 1.492(4) . ?
C39 H39 0.9500 . ?
C39 C40 1.394(4) . ?
C40 H40 0.9500 . ?
C40 C41 1.385(4) . ?
C41 H41 0.9500 . ?
C41 C42 1.388(4) . ?
C42 C58 1.502(4) . ?
C43 C44 1.409(4) . ?
C43 C48 1.418(4) . ?
C44 C45 1.399(4) . ?
C44 C49 1.526(4) . ?
C45 H45 0.9500 . ?
C45 C46 1.401(4) . ?
C46 C47 1.395(4) . ?
C46 C52 1.528(4) . ?
C47 H47 0.9500 . ?
C47 C48 1.392(4) . ?
C48 C55 1.521(4) . ?
C49 H49 1.0000 . ?
C49 C50 1.525(5) . ?
C49 C51 1.516(5) . ?
C50 H50A 0.9800 . ?
C50 H50B 0.9800 . ?
C50 H50C 0.9800 . ?
C51 H51A 0.9800 . ?
C51 H51B 0.9800 . ?
C51 H51C 0.9800 . ?
C52 H52 1.0000 . ?
C52 C53 1.510(5) . ?
C52 C54 1.530(5) . ?
C53 H53A 0.9800 . ?
C53 H53B 0.9800 . ?
C53 H53C 0.9800 . ?
C54 H54A 0.9800 . ?
C54 H54B 0.9800 . ?
C54 H54C 0.9800 . ?
C55 H55 1.0000 . ?
C55 C56 1.521(4) . ?
C55 C57 1.536(4) . ?
C56 H56A 0.9800 . ?
C56 H56B 0.9800 . ?
C56 H56C 0.9800 . ?
C57 H57A 0.9800 . ?
C57 H57B 0.9800 . ?
C57 H57C 0.9800 . ?
C58 C59 1.398(4) . ?
C58 C63 1.403(4) . ?
C59 C60 1.397(4) . ?
C59 C64 1.525(4) . ?
C60 H60 0.9500 . ?
C60 C61 1.378(5) . ?
C61 C62 1.391(5) . ?
C61 C67 1.523(4) . ?
C62 H62 0.9500 . ?
C62 C63 1.402(4) . ?
C63 C70 1.521(5) . ?
C64 H64 1.0000 . ?
C64 C65 1.526(5) . ?
C64 C66 1.529(5) . ?
C65 H65A 0.9800 . ?
C65 H65B 0.9800 . ?
C65 H65C 0.9800 . ?
C66 H66A 0.9800 . ?
C66 H66B 0.9800 . ?
C66 H66C 0.9800 . ?
C67 H67 1.0000 . ?
C67 C68 1.512(5) . ?
C67 C69 1.522(5) . ?
C68 H68A 0.9800 . ?
C68 H68B 0.9800 . ?
C68 H68C 0.9800 . ?
C69 H69A 0.9800 . ?
C69 H69B 0.9800 . ?
C69 H69C 0.9800 . ?
C70 H70A 1.0000 . ?
C70 H70 1.0000 . ?
C70 C71 1.458(7) . ?
C70 C72 1.555(7) . ?
C70 C72A 1.442(12) . ?
C70 C71A 1.585(11) . ?
C71 H71A 0.9800 . ?
C71 H71B 0.9800 . ?
C71 H71C 0.9800 . ?
C72 H72A 0.9800 . ?
C72 H72B 0.9800 . ?
C72 H72C 0.9800 . ?
C72A H72D 0.9800 . ?
C72A H72E 0.9800 . ?
C72A H72F 0.9800 . ?
C71A H71D 0.9800 . ?
C71A H71E 0.9800 . ?
C71A H71F 0.9800 . ?

loop_
_geom_torsion_atom_site_label_1
_geom_torsion_atom_site_label_2
_geom_torsion_atom_site_label_3
_geom_torsion_atom_site_label_4
_geom_torsion
_geom_torsion_site_symmetry_1
_geom_torsion_site_symmetry_2
_geom_torsion_site_symmetry_3
_geom_torsion_site_symmetry_4
_geom_torsion_publ_flag
Sm1 N1 C1 C2 -2.7(4) . . . . ?
Sm1 N1 C1 C6 177.2(2) . . . . ?
Sm1 N2 C37 C38 5.5(4) . . . . ?
Sm1 N2 C37 C42 -174.3(2) . . . . ?
Sm1 C7 C8 C9 68.2(2) . . . . ?
Sm1 C7 C8 C13 -116.9(2) . . . . ?
Sm1 C7 C12 C11 -69.1(3) . . . . ?
Sm1 C7 C12 C19 112.7(3) . . . . ?
Sm1 C8 C9 C10 68.2(3) . . . . ?
Sm1 C8 C13 C14 54.7(3) . . . . ?
Sm1 C8 C13 C15 177.2(2) . . . . ?
Sm1 C9 C10 C11 61.7(3) . . . . ?
Sm1 C9 C10 C16 -121.0(3) . . . . ?
Sm1 C10 C11 C12 62.7(3) . . . . ?
Sm1 C10 C16 C17 -139.0(3) . . . . ?
Sm1 C10 C16 C18 97.9(3) . . . . ?
Sm1 C11 C12 C7 66.1(3) . . . . ?
Sm1 C11 C12 C19 -115.7(3) . . . . ?
Sm1 C12 C19 C20 -36.5(5) . . . . ?
Sm1 C12 C19 C21 -166.4(3) . . . . ?
Sm1 C43 C44 C45 -71.7(2) . . . . ?
Sm1 C43 C44 C49 110.6(2) . . . . ?
Sm1 C43 C48 C47 67.5(2) . . . . ?
Sm1 C43 C48 C55 -116.3(2) . . . . ?
Sm1 C44 C45 C46 -67.2(3) . . . . ?
Sm1 C44 C49 C50 -56.7(3) . . . . ?
Sm1 C44 C49 C51 178.4(2) . . . . ?
Sm1 C45 C46 C47 -61.4(2) . . . . ?
Sm1 C45 C46 C52 122.9(3) . . . . ?
Sm1 C46 C47 C48 -63.7(2) . . . . ?
Sm1 C46 C52 C53 90.4(3) . . . . ?
Sm1 C46 C52 C54 -145.1(3) . . . . ?
Sm1 C47 C48 C43 -63.4(2) . . . . ?
Sm1 C47 C48 C55 120.3(2) . . . . ?
Sm1 C48 C55 C56 40.4(3) . . . . ?
Sm1 C48 C55 C57 164.49(18) . . . . ?
N1 C1 C2 C3 177.2(3) . . . . ?
N1 C1 C2 C7 -2.1(4) . . . . ?
N1 C1 C6 C5 -177.4(3) . . . . ?
N1 C1 C6 C22 1.1(4) . . . . ?
N2 C37 C38 C39 -179.8(3) . . . . ?
N2 C37 C38 C43 -1.4(4) . . . . ?
N2 C37 C42 C41 179.3(3) . . . . ?
N2 C37 C42 C58 0.3(4) . . . . ?
C74 O1 C75 C76 -179.5(4) . . . . ?
C75 O1 C74 C73 179.4(4) . . . . ?
C1 C2 C3 C4 1.1(5) . . . . ?
C1 C2 C7 Sm1 4.4(3) . . . . ?
C1 C2 C7 C8 -83.0(3) . . . . ?
C1 C2 C7 C12 92.8(3) . . . . ?
C1 C6 C22 C27 -90.2(3) . . . . ?
C1 C6 C22 C23 87.1(4) . . . . ?
C2 C1 C6 C5 2.5(4) . . . . ?
C2 C1 C6 C22 -179.0(3) . . . . ?
C2 C3 C4 C5 0.7(5) . . . . ?
C2 C7 C8 Sm1 107.0(2) . . . . ?
C2 C7 C8 C9 175.1(3) . . . . ?
C2 C7 C8 C13 -9.9(4) . . . . ?
C2 C7 C12 Sm1 -107.2(2) . . . . ?
C2 C7 C12 C11 -176.4(3) . . . . ?
C2 C7 C12 C19 5.5(4) . . . . ?
C3 C2 C7 Sm1 -174.9(2) . . . . ?
C3 C2 C7 C8 97.7(4) . . . . ?
C3 C2 C7 C12 -86.6(4) . . . . ?
C3 C4 C5 C6 -0.9(5) . . . . ?
C4 C5 C6 C1 -0.7(5) . . . . ?
C4 C5 C6 C22 -179.2(3) . . . . ?
C5 C6 C22 C27 88.3(4) . . . . ?
C5 C6 C22 C23 -94.4(4) . . . . ?
C6 C1 C2 C3 -2.7(4) . . . . ?
C6 C1 C2 C7 177.9(3) . . . . ?
C6 C22 C23 C28 2.1(4) . . . . ?
C6 C22 C23 C24 -177.4(3) . . . . ?
C29 C28 C23 C22 -151.1(3) . . . . ?
C29 C28 C23 C24 28.4(4) . . . . ?
C30 C28 C23 C22 84.8(4) . . . . ?
C30 C28 C23 C24 -95.7(4) . . . . ?
C27 C22 C23 C28 179.4(3) . . . . ?
C27 C22 C23 C24 -0.1(4) . . . . ?
C28 C23 C24 C25 -178.6(3) . . . . ?
C31 C25 C26 C27 -177.5(3) . . . . ?
C32 C31 C25 C24 -67.3(4) . . . . ?
C32 C31 C25 C26 110.4(3) . . . . ?
C7 C2 C3 C4 -179.6(3) . . . . ?
C7 C8 C9 Sm1 -65.6(2) . . . . ?
C7 C8 C9 C10 2.6(4) . . . . ?
C7 C8 C13 C14 143.9(3) . . . . ?
C7 C8 C13 C15 -93.6(3) . . . . ?
C7 C12 C19 C20 -123.7(5) . . . . ?
C7 C12 C19 C21 106.3(4) . . . . ?
C8 C7 C12 Sm1 68.5(2) . . . . ?
C8 C7 C12 C11 -0.6(4) . . . . ?
C8 C7 C12 C19 -178.8(3) . . . . ?
C8 C9 C10 Sm1 -64.7(3) . . . . ?
C8 C9 C10 C11 -3.0(4) . . . . ?
C8 C9 C10 C16 174.3(3) . . . . ?
C9 C8 C13 C14 -41.2(4) . . . . ?
C9 C8 C13 C15 81.3(3) . . . . ?
C9 C10 C11 Sm1 -61.0(3) . . . . ?
C9 C10 C11 C12 1.6(5) . . . . ?
C9 C10 C16 C17 -50.1(4) . . . . ?
C9 C10 C16 C18 -173.2(3) . . . . ?
C10 C11 C12 Sm1 -66.0(3) . . . . ?
C10 C11 C12 C7 0.1(5) . . . . ?
C10 C11 C12 C19 178.2(3) . . . . ?
C11 C10 C16 C17 127.1(4) . . . . ?
C11 C10 C16 C18 4.0(5) . . . . ?
C11 C12 C19 C20 58.2(5) . . . . ?
C11 C12 C19 C21 -71.7(4) . . . . ?
C12 C7 C8 Sm1 -68.8(2) . . . . ?
C12 C7 C8 C9 -0.7(4) . . . . ?
C12 C7 C8 C13 174.3(3) . . . . ?
C13 C8 C9 Sm1 119.5(3) . . . . ?
C13 C8 C9 C10 -172.4(3) . . . . ?
C16 C10 C11 Sm1 121.8(3) . . . . ?
C16 C10 C11 C12 -175.6(3) . . . . ?
C33 C31 C25 C24 57.6(4) . . . . ?
C33 C31 C25 C26 -124.6(3) . . . . ?
C34 C27 C22 C6 -4.1(4) . . . . ?
C34 C27 C22 C23 178.6(3) . . . . ?
C34 C27 C26 C25 -178.7(3) . . . . ?
C22 C27 C34 C35 126.9(3) . . . . ?
C22 C27 C34 C36 -108.5(3) . . . . ?
C22 C27 C26 C25 0.4(5) . . . . ?
C22 C23 C24 C25 0.9(4) . . . . ?
C23 C24 C25 C31 176.8(3) . . . . ?
C23 C24 C25 C26 -1.0(5) . . . . ?
C24 C25 C26 C27 0.3(5) . . . . ?
C26 C27 C34 C35 -54.0(4) . . . . ?
C26 C27 C34 C36 70.6(4) . . . . ?
C26 C27 C22 C6 176.8(3) . . . . ?
C26 C27 C22 C23 -0.5(4) . . . . ?
C37 C38 C39 C40 0.1(4) . . . . ?
C37 C38 C43 Sm1 -1.7(3) . . . . ?
C37 C38 C43 C44 84.7(3) . . . . ?
C37 C38 C43 C48 -92.1(3) . . . . ?
C37 C42 C58 C59 -82.8(3) . . . . ?
C37 C42 C58 C63 96.6(3) . . . . ?
C38 C37 C42 C41 -0.4(4) . . . . ?
C38 C37 C42 C58 -179.5(2) . . . . ?
C38 C39 C40 C41 0.3(5) . . . . ?
C38 C43 C44 Sm1 -106.2(2) . . . . ?
C38 C43 C44 C45 -177.9(2) . . . . ?
C38 C43 C44 C49 4.4(4) . . . . ?
C38 C43 C48 Sm1 108.3(2) . . . . ?
C38 C43 C48 C47 175.7(2) . . . . ?
C38 C43 C48 C55 -8.1(4) . . . . ?
C39 C38 C43 Sm1 176.7(2) . . . . ?
C39 C38 C43 C44 -96.9(3) . . . . ?
C39 C38 C43 C48 86.3(3) . . . . ?
C39 C40 C41 C42 -0.8(5) . . . . ?
C40 C41 C42 C37 0.9(5) . . . . ?
C40 C41 C42 C58 179.9(3) . . . . ?
C41 C42 C58 C59 98.1(3) . . . . ?
C41 C42 C58 C63 -82.5(4) . . . . ?
C42 C37 C38 C39 -0.1(4) . . . . ?
C42 C37 C38 C43 178.3(2) . . . . ?
C42 C58 C59 C60 179.1(3) . . . . ?
C42 C58 C59 C64 -2.9(4) . . . . ?
C42 C58 C63 C62 -178.6(3) . . . . ?
C42 C58 C63 C70 1.0(4) . . . . ?
C43 C38 C39 C40 -178.2(3) . . . . ?
C43 C44 C45 Sm1 68.5(2) . . . . ?
C43 C44 C45 C46 1.3(4) . . . . ?
C43 C44 C49 C50 -144.2(3) . . . . ?
C43 C44 C49 C51 90.9(4) . . . . ?
C43 C48 C55 C56 128.1(3) . . . . ?
C43 C48 C55 C57 -107.9(3) . . . . ?
C44 C43 C48 Sm1 -68.6(2) . . . . ?
C44 C43 C48 C47 -1.1(4) . . . . ?
C44 C43 C48 C55 175.1(2) . . . . ?
C44 C45 C46 Sm1 62.2(2) . . . . ?
C44 C45 C46 C47 0.8(4) . . . . ?
C44 C45 C46 C52 -174.9(3) . . . . ?
C45 C44 C49 C50 38.1(4) . . . . ?
C45 C44 C49 C51 -86.8(4) . . . . ?
C45 C46 C47 Sm1 60.5(2) . . . . ?
C45 C46 C47 C48 -3.2(4) . . . . ?
C45 C46 C52 C53 -2.0(4) . . . . ?
C45 C46 C52 C54 122.5(3) . . . . ?
C46 C47 C48 Sm1 66.8(2) . . . . ?
C46 C47 C48 C43 3.4(4) . . . . ?
C46 C47 C48 C55 -172.9(2) . . . . ?
C47 C46 C52 C53 -177.7(3) . . . . ?
C47 C46 C52 C54 -53.2(4) . . . . ?
C47 C48 C55 C56 -55.7(3) . . . . ?
C47 C48 C55 C57 68.3(3) . . . . ?
C48 C43 C44 Sm1 70.6(2) . . . . ?
C48 C43 C44 C45 -1.1(4) . . . . ?
C48 C43 C44 C49 -178.8(2) . . . . ?
C49 C44 C45 Sm1 -113.8(2) . . . . ?
C49 C44 C45 C46 179.0(3) . . . . ?
C52 C46 C47 Sm1 -123.6(2) . . . . ?
C52 C46 C47 C48 172.7(3) . . . . ?
C58 C59 C60 C61 -0.2(5) . . . . ?
C58 C59 C64 C65 148.7(3) . . . . ?
C58 C59 C64 C66 -86.4(4) . . . . ?
C58 C63 C70 C71 -88.2(5) . . . . ?
C58 C63 C70 C72 143.0(5) . . . . ?
C58 C63 C70 C72A 111.0(13) . . . . ?
C58 C63 C70 C71A -123.7(11) . . . . ?
C59 C58 C63 C62 0.8(4) . . . . ?
C59 C58 C63 C70 -179.5(3) . . . . ?
C59 C60 C61 C62 0.3(5) . . . . ?
C59 C60 C61 C67 -179.7(3) . . . . ?
C60 C59 C64 C65 -33.3(5) . . . . ?
C60 C59 C64 C66 91.6(4) . . . . ?
C60 C61 C62 C63 0.2(5) . . . . ?
C60 C61 C67 C68 119.5(4) . . . . ?
C60 C61 C67 C69 -113.8(4) . . . . ?
C61 C62 C63 C58 -0.8(5) . . . . ?
C61 C62 C63 C70 179.6(3) . . . . ?
C62 C61 C67 C68 -60.5(4) . . . . ?
C62 C61 C67 C69 66.2(4) . . . . ?
C62 C63 C70 C71 91.5(6) . . . . ?
C62 C63 C70 C72 -37.4(6) . . . . ?
C62 C63 C70 C72A -69.4(13) . . . . ?
C62 C63 C70 C71A 55.9(12) . . . . ?
C63 C58 C59 C60 -0.4(4) . . . . ?
C63 C58 C59 C64 177.6(3) . . . . ?
C64 C59 C60 C61 -178.3(3) . . . . ?
C67 C61 C62 C63 -179.8(3) . . . . ?
